data_7242155
loop_
_publ_author_name
'Khan, Samim'
'Dutta, Tamal'
'Cortijo, Miguel'
'Gonz\'alez-Prieto, Rodrigo'
'Drew, Michael G. B.'
'Gomila, Rosa M.'
'Frontera, Antonio'
'Chattopadhyay, Shouvik'

_publ_section_title
;
 Phenoxido mediated antiferromagnetic and azide mediated ferromagnetic
 coupling in two dinuclear ferromagnetic nickel(ii) complexes with
 isomeric Schiff bases: a theoretical insight on the pathway of magnetic
 interaction
;
_journal_issue 9
_journal_name_full CrystEngComm
_journal_page_first 1942
_journal_page_last 1952
_journal_paper_doi 10.1039/D0CE01861A
_journal_volume 23
_journal_year 2021
_chemical_formula_sum 'C27 H44 N10 Ni2 O6'
_chemical_formula_weight 722.14
_space_group_crystal_system monoclinic
_space_group_IT_number 14
_space_group_name_Hall '-P 2yn'
_space_group_name_H-M_alt 'P 1 21/n 1'
_atom_sites_solution_hydrogens mixed
_audit_creation_method SHELXL-2016/6
_audit_update_record
;
2021-01-20 deposited with the CCDC.	2021-01-22 downloaded from the CCDC.
;
_cell_angle_alpha 90
_cell_angle_beta 94.1940(10)
_cell_angle_gamma 90
_cell_formula_units_Z 4
_cell_length_a 11.7035(3)
_cell_length_b 11.3841(3)
_cell_length_c 25.2520(7)
_cell_measurement_reflns_used 897
_cell_measurement_temperature 296(2)
_cell_measurement_theta_max 28.91
_cell_measurement_theta_min 2.05
_cell_volume 3355.41(15)
_computing_molecular_graphics PLATON(Spek,2004)
_computing_publication_material 'SHELXL, PLATON, WINGX (Ferrugia, 2012)'
_computing_structure_refinement 'SHELXL-2016/6 (Sheldrick, 2016)'
_computing_structure_solution 'SHELXT 2014/4 (Sheldrick, 2014)'
_diffrn_ambient_temperature 296(2)
_diffrn_measured_fraction_theta_full 0.999
_diffrn_measured_fraction_theta_max 0.999
_diffrn_measurement_device_type 'Bruker SMART APEX II diffractometer'
_diffrn_radiation_source 'fine-focus sealed tube'
_diffrn_radiation_type MoK\a
_diffrn_radiation_wavelength 0.71073
_diffrn_reflns_av_R_equivalents 0.0514
_diffrn_reflns_av_unetI/netI 0.0396
_diffrn_reflns_Laue_measured_fraction_full 0.999
_diffrn_reflns_Laue_measured_fraction_max 0.999
_diffrn_reflns_limit_h_max 13
_diffrn_reflns_limit_h_min -13
_diffrn_reflns_limit_k_max 12
_diffrn_reflns_limit_k_min -13
_diffrn_reflns_limit_l_max 29
_diffrn_reflns_limit_l_min -29
_diffrn_reflns_number 25134
_diffrn_reflns_point_group_measured_fraction_full 0.999
_diffrn_reflns_point_group_measured_fraction_max 0.999
_diffrn_reflns_theta_full 24.817
_diffrn_reflns_theta_max 24.817
_diffrn_reflns_theta_min 1.869
_exptl_absorpt_coefficient_mu 1.176
_exptl_absorpt_correction_T_max 0.775
_exptl_absorpt_correction_T_min 0.743
_exptl_absorpt_correction_type multi-scan
_exptl_absorpt_process_details SADABS
_exptl_crystal_colour black
_exptl_crystal_density_diffrn 1.429
_exptl_crystal_density_method 'not measured'
_exptl_crystal_description block
_exptl_crystal_F_000 1520.0
_exptl_crystal_size_max 0.3
_exptl_crystal_size_mid 0.2
_exptl_crystal_size_min 0.2
_refine_diff_density_max 0.725
_refine_diff_density_min -0.851
_refine_diff_density_rms 0.062
_refine_ls_extinction_method none
_refine_ls_goodness_of_fit_ref 1.104
_refine_ls_hydrogen_treatment mixed
_refine_ls_matrix_type full
_refine_ls_number_parameters 428
_refine_ls_number_reflns 5786
_refine_ls_number_restraints 3
_refine_ls_restrained_S_all 1.104
_refine_ls_R_factor_all 0.0519
_refine_ls_R_factor_gt 0.0405
_refine_ls_shift/su_max 0.001
_refine_ls_shift/su_mean 0.000
_refine_ls_structure_factor_coef Fsqd
_refine_ls_weighting_details 'w=1/[\s^2^(Fo^2^)+(0.0573P)^2^+0.1270P] where P=(Fo^2^+2Fc^2^)/3'
_refine_ls_weighting_scheme calc
_refine_ls_wR_factor_gt 0.1046
_refine_ls_wR_factor_ref 0.1095
_reflns_Friedel_coverage 0.000
_reflns_number_gt 4626
_reflns_number_total 5786
_reflns_threshold_expression 'I > 2\s(I)'
_cod_data_source_file d0ce01861a2.cif
_cod_data_source_block 2
_cod_depositor_comments
;
The following automatic conversions were performed:

data item '_exptl_absorpt_correction_type' value 'MULTI-SCAN' was
changed to 'multi-scan' in accordance with the
/home/data/users/saulius/crontab/automatic-downloads/rss-feeds/RSC/lib/dictionaries/cif_core.dic
dictionary named 'cif_core.dic' version 2.4.2 last updated on
2011-04-26.

Automatic conversion script
Id: cif_fix_values 7556 2019-12-06 15:28:31Z antanas 

 Adding full bibliography for 7242155--7242156.cif.
;
_cod_original_sg_symbol_H-M 'P 21/n'
_cod_database_code 7242155
_shelx_shelxl_version_number 2016/6
_shelx_space_group_comment
;
The symmetry employed for this shelxl refinement is uniquely defined
by the following loop, which should always be used as a source of
symmetry information in preference to the above space-group names.
They are only intended as comments.
;
_shelx_estimated_absorpt_t_min 0.53
_shelx_estimated_absorpt_t_max 0.973

loop_
_space_group_symop_operation_xyz
'x, y, z'
'-x+1/2, y+1/2, -z+1/2'
'-x, -y, -z'
'x-1/2, -y-1/2, z-1/2'

loop_
_atom_site_label
_atom_site_type_symbol
_atom_site_fract_x
_atom_site_fract_y
_atom_site_fract_z
_atom_site_U_iso_or_equiv
_atom_site_adp_type
_atom_site_occupancy
_atom_site_site_symmetry_order
_atom_site_calc_flag
_atom_site_refinement_flags_posn
_atom_site_refinement_flags_adp
_atom_site_refinement_flags_occupancy
_atom_site_disorder_assembly
_atom_site_disorder_group
Ni1 Ni 0.11389(3) 0.57817(3) 0.31700(2) 0.03355(13) Uani 1 1 d . . . . .
Ni2 Ni 0.21141(3) 0.72282(3) 0.41556(2) 0.03121(13) Uani 1 1 d . . . . .
N1 N 0.1302(2) 0.7556(2) 0.33973(10) 0.0383(6) Uani 1 1 d . . . . .
N2 N 0.1300(2) 0.8413(3) 0.31373(11) 0.0482(7) Uani 1 1 d . . . . .
N3 N 0.1285(3) 0.9246(3) 0.28787(18) 0.1035(15) Uani 1 1 d . . . . .
N4 N -0.0534(2) 0.5599(3) 0.34180(12) 0.0525(7) Uani 1 1 d . . . . .
N5 N -0.0828(2) 0.4717(3) 0.36124(12) 0.0552(8) Uani 1 1 d . . . . .
N6 N -0.1141(3) 0.3863(4) 0.38028(18) 0.0967(13) Uani 1 1 d . . . . .
O1 O 0.28956(18) 0.6000(2) 0.29554(9) 0.0501(6) Uani 1 1 d D . . . .
O11 O 0.17789(16) 0.55925(15) 0.39227(7) 0.0324(5) Uani 1 1 d . . . . .
C12 C 0.2163(2) 0.4629(2) 0.41628(11) 0.0300(6) Uani 1 1 d . . . . .
C13 C 0.2743(2) 0.4729(3) 0.46700(12) 0.0377(7) Uani 1 1 d . . . . .
C14 C 0.3091(3) 0.3745(3) 0.49562(13) 0.0499(9) Uani 1 1 d . . . . .
H14 H 0.344894 0.382134 0.529557 0.060 Uiso 1 1 calc R U . . .
C15 C 0.2903(3) 0.2634(3) 0.47334(15) 0.0590(10) Uani 1 1 d . . . . .
H15 H 0.313102 0.196850 0.492698 0.071 Uiso 1 1 calc R U . . .
C16 C 0.2391(3) 0.2516(3) 0.42387(14) 0.0517(9) Uani 1 1 d . . . . .
H16 H 0.228134 0.176866 0.409471 0.062 Uiso 1 1 calc R U . . .
C17 C 0.2022(2) 0.3503(2) 0.39379(12) 0.0366(7) Uani 1 1 d . . . . .
C18 C 0.1515(2) 0.3282(3) 0.34045(13) 0.0400(7) Uani 1 1 d . . . . .
H18 H 0.139651 0.250088 0.330806 0.048 Uiso 1 1 calc R U . . .
N19 N 0.1215(2) 0.4056(2) 0.30556(10) 0.0389(6) Uani 1 1 d . . . . .
C20 C 0.0752(3) 0.3720(3) 0.25239(14) 0.0600(10) Uani 1 1 d . . . . .
H20A H 0.137908 0.352417 0.230878 0.072 Uiso 1 1 calc R U . . .
H20B H 0.027801 0.302632 0.254824 0.072 Uiso 1 1 calc R U . . .
C21 C 0.0096(6) 0.4629(4) 0.22755(19) 0.138(3) Uani 1 1 d . . . . .
H21A H -0.068054 0.455335 0.238224 0.166 Uiso 1 1 calc R U . . .
H21B H 0.006519 0.449331 0.189553 0.166 Uiso 1 1 calc R U . . .
N22 N 0.0455(2) 0.5842(2) 0.23707(10) 0.0485(7) Uani 1 1 d . . . . .
O131 O 0.28973(18) 0.58687(17) 0.48546(8) 0.0431(5) Uani 1 1 d . . . . .
C132 C 0.3614(4) 0.5982(4) 0.53401(19) 0.0932(16) Uani 1 1 d . . . . .
H13A H 0.323303 0.561342 0.562519 0.112 Uiso 1 1 calc R U . . .
H13B H 0.432440 0.556138 0.530220 0.112 Uiso 1 1 calc R U . . .
C133 C 0.3873(4) 0.7145(4) 0.54825(19) 0.0933(15) Uani 1 1 d . . . . .
H13C H 0.425115 0.751918 0.520271 0.140 Uiso 1 1 calc R U . . .
H13D H 0.436829 0.715466 0.580290 0.140 Uiso 1 1 calc R U . . .
H13E H 0.317859 0.755933 0.553958 0.140 Uiso 1 1 calc R U . . .
C221 C 0.1239(4) 0.6228(5) 0.19895(16) 0.1068(18) Uani 1 1 d . . . . .
H22A H 0.086220 0.620209 0.163901 0.160 Uiso 1 1 calc R U . . .
H22B H 0.189574 0.572049 0.200576 0.160 Uiso 1 1 calc R U . . .
H22C H 0.147962 0.701803 0.207061 0.160 Uiso 1 1 calc R U . . .
C222 C -0.0575(4) 0.6587(5) 0.22953(17) 0.1044(17) Uani 1 1 d . . . . .
H22D H -0.034896 0.739360 0.226473 0.157 Uiso 1 1 calc R U . . .
H22E H -0.102906 0.650023 0.259435 0.157 Uiso 1 1 calc R U . . .
H22F H -0.101676 0.635285 0.197755 0.157 Uiso 1 1 calc R U . . .
O31 O 0.36578(16) 0.70746(16) 0.38765(8) 0.0392(5) Uani 1 1 d . . . . .
C32 C 0.4525(3) 0.7789(2) 0.39410(11) 0.0347(7) Uani 1 1 d . . . . .
C33 C 0.5576(3) 0.7450(3) 0.37358(12) 0.0400(8) Uani 1 1 d . . . . .
C34 C 0.6529(3) 0.8165(3) 0.37811(13) 0.0506(9) Uani 1 1 d . . . . .
H34 H 0.720654 0.792620 0.364292 0.061 Uiso 1 1 calc R U . . .
C35 C 0.6469(3) 0.9253(3) 0.40367(14) 0.0540(10) Uani 1 1 d . . . . .
H35 H 0.711088 0.973660 0.406997 0.065 Uiso 1 1 calc R U . . .
C36 C 0.5489(3) 0.9601(3) 0.42339(12) 0.0465(8) Uani 1 1 d . . . . .
H36 H 0.546119 1.032999 0.439905 0.056 Uiso 1 1 calc R U . . .
C37 C 0.4500(3) 0.8889(2) 0.41966(11) 0.0361(7) Uani 1 1 d . . . . .
C38 C 0.3498(3) 0.9331(3) 0.44257(12) 0.0425(8) Uani 1 1 d . . . . .
H38 H 0.356050 1.007054 0.458191 0.051 Uiso 1 1 calc R U . . .
N39 N 0.2524(2) 0.8814(2) 0.44378(10) 0.0394(6) Uani 1 1 d . . . . .
C40 C 0.1607(3) 0.9387(3) 0.47100(15) 0.0555(10) Uani 1 1 d . . . . .
H40A H 0.111286 0.983244 0.445852 0.067 Uiso 1 1 calc R U . . .
H40B H 0.192992 0.991915 0.498099 0.067 Uiso 1 1 calc R U . . .
C41 C 0.0930(3) 0.8423(3) 0.49600(13) 0.0525(9) Uani 1 1 d . . . . .
H41A H 0.139741 0.806571 0.524960 0.063 Uiso 1 1 calc R U . . .
H41B H 0.025682 0.875813 0.510396 0.063 Uiso 1 1 calc R U . . .
N42 N 0.0579(2) 0.7521(2) 0.45626(10) 0.0390(6) Uani 1 1 d . . . . .
O331 O 0.55354(17) 0.6377(2) 0.34898(9) 0.0518(6) Uani 1 1 d . . . . .
C332 C 0.6531(3) 0.5953(3) 0.32681(16) 0.0630(10) Uani 1 1 d . . . . .
H33A H 0.716300 0.591691 0.353865 0.076 Uiso 1 1 calc R U . . .
H33B H 0.674492 0.647455 0.298803 0.076 Uiso 1 1 calc R U . . .
C333 C 0.6279(3) 0.4760(4) 0.30495(17) 0.0814(13) Uani 1 1 d . . . . .
H33C H 0.606903 0.424989 0.332934 0.122 Uiso 1 1 calc R U . . .
H33D H 0.694620 0.445376 0.289802 0.122 Uiso 1 1 calc R U . . .
H33E H 0.565755 0.480509 0.278006 0.122 Uiso 1 1 calc R U . . .
C421 C 0.0197(3) 0.6453(3) 0.48351(14) 0.0573(9) Uani 1 1 d . . . . .
H42D H -0.044426 0.664366 0.503535 0.086 Uiso 1 1 calc R U . . .
H42E H 0.081368 0.616143 0.507051 0.086 Uiso 1 1 calc R U . . .
H42F H -0.002493 0.586349 0.457613 0.086 Uiso 1 1 calc R U . . .
C422 C -0.0403(3) 0.7957(3) 0.42178(14) 0.0556(9) Uani 1 1 d . . . . .
H42A H -0.063724 0.736495 0.396155 0.083 Uiso 1 1 calc R U . . .
H42B H -0.018301 0.865395 0.403726 0.083 Uiso 1 1 calc R U . . .
H42C H -0.102842 0.813447 0.443033 0.083 Uiso 1 1 calc R U . . .
C1S C -0.1224(11) 0.0985(13) 0.3310(5) 0.084(4) Uiso 0.5 1 d . . P A 1
H1S1 H -0.188929 0.139870 0.316455 0.125 Uiso 0.5 1 calc R U P A 1
H1S2 H -0.134823 0.015418 0.327279 0.125 Uiso 0.5 1 calc R U P A 1
H1S3 H -0.057259 0.120766 0.312212 0.125 Uiso 0.5 1 calc R U P A 1
O1S O -0.1045(11) 0.1232(8) 0.3782(4) 0.121(3) Uiso 0.5 1 d . . P A 1
H1S H -0.102442 0.194810 0.381703 0.181 Uiso 0.5 1 calc R U P A 1
O2S O -0.1900(12) 0.1646(12) 0.3690(5) 0.085(3) Uiso 0.25 1 d . . P B 2
H2S H -0.191216 0.230961 0.381515 0.127 Uiso 0.25 1 calc R U P B 2
C2S C -0.142(3) 0.168(3) 0.3201(13) 0.172(15) Uiso 0.25 1 d . . P B 2
H2S1 H -0.165149 0.100146 0.299663 0.258 Uiso 0.25 1 calc R U P B 2
H2S2 H -0.059868 0.169620 0.325703 0.258 Uiso 0.25 1 calc R U P B 2
H2S3 H -0.167480 0.237787 0.301187 0.258 Uiso 0.25 1 calc R U P B 2
O3S O -0.0375(15) 0.1249(16) 0.3779(7) 0.109(5) Uiso 0.25 1 d . . P C 3
H3S H -0.056774 0.194068 0.378641 0.163 Uiso 0.25 1 calc R U P C 3
C3S C -0.079(3) 0.078(2) 0.3345(12) 0.099(9) Uiso 0.25 1 d . . P C 3
H1 H 0.325(4) 0.546(3) 0.2819(19) 0.148 Uiso 1 1 d D U . . .
H2 H 0.329(4) 0.628(4) 0.3220(14) 0.148 Uiso 1 1 d D U . . .
H3S1 H -0.163612 0.053995 0.338570 0.148 Uiso 0.25 1 d . U P D 3
H3S2 H -0.043536 -0.000938 0.328012 0.148 Uiso 0.25 1 d . U P E 3
H3S3 H -0.080997 0.121428 0.303534 0.148 Uiso 0.25 1 d . U P F 3

loop_
_atom_site_aniso_label
_atom_site_aniso_U_11
_atom_site_aniso_U_22
_atom_site_aniso_U_33
_atom_site_aniso_U_23
_atom_site_aniso_U_13
_atom_site_aniso_U_12
Ni1 0.0345(2) 0.0349(2) 0.0309(2) -0.00404(16) 0.00052(17) -0.00291(17)
Ni2 0.0342(2) 0.0265(2) 0.0329(2) -0.00471(15) 0.00278(16) 0.00040(16)
N1 0.0475(16) 0.0341(14) 0.0331(14) 0.0017(12) 0.0017(12) 0.0011(12)
N2 0.0391(16) 0.0501(18) 0.0545(18) 0.0125(15) -0.0028(13) -0.0050(13)
N3 0.096(3) 0.085(3) 0.124(4) 0.066(3) -0.024(3) -0.022(2)
N4 0.0365(16) 0.065(2) 0.0565(19) -0.0085(16) 0.0055(14) -0.0033(15)
N5 0.0358(17) 0.081(2) 0.0489(19) -0.0051(18) 0.0048(14) -0.0020(17)
N6 0.071(3) 0.104(3) 0.119(3) 0.035(3) 0.030(2) -0.008(2)
O1 0.0432(14) 0.0582(15) 0.0499(14) -0.0174(11) 0.0110(11) -0.0088(11)
O11 0.0389(11) 0.0247(10) 0.0331(11) -0.0033(8) -0.0011(9) -0.0001(9)
C12 0.0260(15) 0.0305(16) 0.0341(16) 0.0016(13) 0.0062(12) -0.0006(12)
C13 0.0368(17) 0.0368(17) 0.0401(18) -0.0024(14) 0.0067(14) 0.0007(14)
C14 0.057(2) 0.052(2) 0.0394(18) 0.0068(16) -0.0024(16) 0.0131(18)
C15 0.079(3) 0.040(2) 0.058(2) 0.0112(18) 0.000(2) 0.0175(19)
C16 0.064(2) 0.0283(17) 0.063(2) 0.0001(16) 0.0102(19) 0.0101(16)
C17 0.0323(16) 0.0326(17) 0.0453(18) -0.0011(14) 0.0062(14) 0.0002(13)
C18 0.0377(18) 0.0298(16) 0.054(2) -0.0116(16) 0.0108(15) -0.0033(14)
N19 0.0401(15) 0.0390(15) 0.0375(15) -0.0124(12) 0.0019(12) -0.0049(12)
C20 0.072(3) 0.057(2) 0.049(2) -0.0177(19) -0.0111(19) -0.007(2)
C21 0.265(8) 0.071(3) 0.066(3) -0.012(3) -0.080(4) -0.009(4)
N22 0.0548(18) 0.0516(17) 0.0379(15) -0.0031(13) -0.0057(13) -0.0030(14)
O131 0.0510(14) 0.0406(12) 0.0367(12) -0.0069(9) -0.0044(10) -0.0017(10)
C132 0.114(4) 0.072(3) 0.087(3) -0.022(2) -0.042(3) 0.013(3)
C133 0.102(4) 0.087(3) 0.085(3) -0.015(3) -0.029(3) -0.018(3)
C221 0.090(3) 0.182(5) 0.048(3) 0.034(3) 0.000(2) -0.023(4)
C222 0.085(3) 0.161(5) 0.063(3) 0.014(3) -0.020(3) 0.041(3)
O31 0.0335(12) 0.0356(11) 0.0492(13) -0.0128(9) 0.0076(10) -0.0068(9)
C32 0.0347(17) 0.0376(17) 0.0308(16) 0.0058(13) -0.0049(13) -0.0046(14)
C33 0.0338(18) 0.051(2) 0.0339(17) 0.0065(15) -0.0057(14) -0.0033(15)
C34 0.0351(19) 0.070(2) 0.0444(19) 0.0097(18) -0.0086(15) -0.0100(17)
C35 0.046(2) 0.063(2) 0.050(2) 0.0091(18) -0.0148(18) -0.0240(18)
C36 0.057(2) 0.0403(18) 0.0399(19) 0.0043(15) -0.0143(17) -0.0153(17)
C37 0.0440(18) 0.0320(16) 0.0308(16) 0.0033(13) -0.0068(14) -0.0043(14)
C38 0.060(2) 0.0268(16) 0.0385(18) -0.0017(13) -0.0088(16) -0.0040(16)
N39 0.0477(16) 0.0281(13) 0.0420(15) -0.0073(11) 0.0006(12) 0.0039(12)
C40 0.057(2) 0.044(2) 0.065(2) -0.0249(18) 0.0050(19) 0.0058(18)
C41 0.056(2) 0.060(2) 0.0427(19) -0.0148(17) 0.0110(17) 0.0142(18)
N42 0.0368(15) 0.0400(14) 0.0406(15) -0.0032(12) 0.0070(12) 0.0060(12)
O331 0.0332(12) 0.0562(14) 0.0668(15) -0.0121(12) 0.0086(11) -0.0003(11)
C332 0.039(2) 0.083(3) 0.068(3) -0.013(2) 0.0092(18) 0.0068(19)
C333 0.068(3) 0.096(3) 0.081(3) -0.027(3) 0.006(2) 0.020(2)
C421 0.054(2) 0.059(2) 0.061(2) 0.0086(18) 0.0235(18) 0.0009(18)
C422 0.046(2) 0.065(2) 0.056(2) -0.0036(18) 0.0035(17) 0.0185(18)

loop_
_atom_type_symbol
_atom_type_description
_atom_type_scat_dispersion_real
_atom_type_scat_dispersion_imag
_atom_type_scat_source
C C 0.0033 0.0016 'International Tables Vol C Tables 4.2.6.8 and 6.1.1.4'
H H 0.0000 0.0000 'International Tables Vol C Tables 4.2.6.8 and 6.1.1.4'
N N 0.0061 0.0033 'International Tables Vol C Tables 4.2.6.8 and 6.1.1.4'
O O 0.0106 0.0060 'International Tables Vol C Tables 4.2.6.8 and 6.1.1.4'
Ni Ni 0.3393 1.1124 'International Tables Vol C Tables 4.2.6.8 and 6.1.1.4'

loop_
_geom_angle_atom_site_label_1
_geom_angle_atom_site_label_2
_geom_angle_atom_site_label_3
_geom_angle
_geom_angle_site_symmetry_1
_geom_angle_site_symmetry_3
_geom_angle_publ_flag
N19 Ni1 O11 90.80(9) . . ?
N19 Ni1 N1 169.61(10) . . ?
O11 Ni1 N1 79.89(9) . . ?
N19 Ni1 N4 89.90(11) . . ?
O11 Ni1 N4 89.91(10) . . ?
N1 Ni1 N4 94.65(11) . . ?
N19 Ni1 N22 84.90(10) . . ?
O11 Ni1 N22 175.67(9) . . ?
N1 Ni1 N22 104.44(10) . . ?
N4 Ni1 N22 89.54(11) . . ?
N19 Ni1 O1 91.34(9) . . ?
O11 Ni1 O1 87.37(8) . . ?
N1 Ni1 O1 83.69(9) . . ?
N4 Ni1 O1 177.03(10) . . ?
N22 Ni1 O1 93.26(10) . . ?
O11 Ni2 O131 71.27(7) . . ?
N39 Ni2 O131 104.20(8) . . ?
O31 Ni2 O131 84.22(8) . . ?
N1 Ni2 O131 151.43(8) . . ?
N42 Ni2 O131 91.99(8) . . ?
O11 Ni2 N39 175.44(9) . . ?
O11 Ni2 O31 88.71(8) . . ?
N39 Ni2 O31 90.30(9) . . ?
O11 Ni2 N1 80.24(9) . . ?
N39 Ni2 N1 104.25(10) . . ?
O31 Ni2 N1 93.14(9) . . ?
O11 Ni2 N42 97.62(9) . . ?
N39 Ni2 N42 82.90(10) . . ?
O31 Ni2 N42 171.19(9) . . ?
N1 Ni2 N42 93.97(10) . . ?
N2 N1 Ni1 130.4(2) . . ?
N2 N1 Ni2 129.5(2) . . ?
Ni1 N1 Ni2 95.95(10) . . ?
N3 N2 N1 179.0(4) . . ?
N5 N4 Ni1 120.8(2) . . ?
N6 N5 N4 178.4(4) . . ?
Ni1 O1 H1 121(4) . . ?
Ni1 O1 H2 108(3) . . ?
H1 O1 H2 111(3) . . ?
C12 O11 Ni2 126.34(17) . . ?
C12 O11 Ni1 128.16(17) . . ?
Ni2 O11 Ni1 103.44(8) . . ?
O11 C12 C17 123.2(3) . . ?
O11 C12 C13 118.5(2) . . ?
C17 C12 C13 118.3(3) . . ?
C14 C13 O131 123.9(3) . . ?
C14 C13 C12 121.0(3) . . ?
O131 C13 C12 115.0(2) . . ?
C13 C14 C15 119.6(3) . . ?
C13 C14 H14 120.2 . . ?
C15 C14 H14 120.2 . . ?
C16 C15 C14 120.6(3) . . ?
C16 C15 H15 119.7 . . ?
C14 C15 H15 119.7 . . ?
C15 C16 C17 121.1(3) . . ?
C15 C16 H16 119.4 . . ?
C17 C16 H16 119.4 . . ?
C12 C17 C16 119.2(3) . . ?
C12 C17 C18 124.0(3) . . ?
C16 C17 C18 116.8(3) . . ?
N19 C18 C17 126.4(3) . . ?
N19 C18 H18 116.8 . . ?
C17 C18 H18 116.8 . . ?
C18 N19 C20 121.2(3) . . ?
C18 N19 Ni1 126.4(2) . . ?
C20 N19 Ni1 112.0(2) . . ?
C21 C20 N19 111.7(3) . . ?
C21 C20 H20A 109.3 . . ?
N19 C20 H20A 109.3 . . ?
C21 C20 H20B 109.3 . . ?
N19 C20 H20B 109.3 . . ?
H20A C20 H20B 107.9 . . ?
C20 C21 N22 118.7(4) . . ?
C20 C21 H21A 107.6 . . ?
N22 C21 H21A 107.6 . . ?
C20 C21 H21B 107.6 . . ?
N22 C21 H21B 107.6 . . ?
H21A C21 H21B 107.1 . . ?
C221 N22 C21 111.6(4) . . ?
C221 N22 C222 106.9(3) . . ?
C21 N22 C222 107.5(4) . . ?
C221 N22 Ni1 115.5(2) . . ?
C21 N22 Ni1 102.2(2) . . ?
C222 N22 Ni1 113.0(2) . . ?
C13 O131 C132 115.1(3) . . ?
C133 C132 O131 113.9(4) . . ?
C133 C132 H13A 108.8 . . ?
O131 C132 H13A 108.8 . . ?
C133 C132 H13B 108.8 . . ?
O131 C132 H13B 108.8 . . ?
H13A C132 H13B 107.7 . . ?
C132 C133 H13C 109.5 . . ?
C132 C133 H13D 109.5 . . ?
H13C C133 H13D 109.5 . . ?
C132 C133 H13E 109.5 . . ?
H13C C133 H13E 109.5 . . ?
H13D C133 H13E 109.5 . . ?
N22 C221 H22A 109.5 . . ?
N22 C221 H22B 109.5 . . ?
H22A C221 H22B 109.5 . . ?
N22 C221 H22C 109.5 . . ?
H22A C221 H22C 109.5 . . ?
H22B C221 H22C 109.5 . . ?
N22 C222 H22D 109.5 . . ?
N22 C222 H22E 109.5 . . ?
H22D C222 H22E 109.5 . . ?
N22 C222 H22F 109.5 . . ?
H22D C222 H22F 109.5 . . ?
H22E C222 H22F 109.5 . . ?
C32 O31 Ni2 128.27(18) . . ?
O31 C32 C37 124.7(3) . . ?
O31 C32 C33 118.2(3) . . ?
C37 C32 C33 117.1(3) . . ?
O331 C33 C34 124.4(3) . . ?
O331 C33 C32 113.9(3) . . ?
C34 C33 C32 121.7(3) . . ?
C33 C34 C35 119.5(3) . . ?
C33 C34 H34 120.2 . . ?
C35 C34 H34 120.2 . . ?
C36 C35 C34 120.3(3) . . ?
C36 C35 H35 119.9 . . ?
C34 C35 H35 119.9 . . ?
C35 C36 C37 121.6(3) . . ?
C35 C36 H36 119.2 . . ?
C37 C36 H36 119.2 . . ?
C32 C37 C36 119.7(3) . . ?
C32 C37 C38 122.8(3) . . ?
C36 C37 C38 117.5(3) . . ?
N39 C38 C37 126.9(3) . . ?
N39 C38 H38 116.6 . . ?
C37 C38 H38 116.6 . . ?
C38 N39 C40 119.1(3) . . ?
C38 N39 Ni2 126.8(2) . . ?
C40 N39 Ni2 113.9(2) . . ?
N39 C40 C41 107.1(2) . . ?
N39 C40 H40A 110.3 . . ?
C41 C40 H40A 110.3 . . ?
N39 C40 H40B 110.3 . . ?
C41 C40 H40B 110.3 . . ?
H40A C40 H40B 108.5 . . ?
N42 C41 C40 110.4(3) . . ?
N42 C41 H41A 109.6 . . ?
C40 C41 H41A 109.6 . . ?
N42 C41 H41B 109.6 . . ?
C40 C41 H41B 109.6 . . ?
H41A C41 H41B 108.1 . . ?
C41 N42 C422 109.5(2) . . ?
C41 N42 C421 109.5(3) . . ?
C422 N42 C421 107.5(3) . . ?
C41 N42 Ni2 103.35(19) . . ?
C422 N42 Ni2 114.21(19) . . ?
C421 N42 Ni2 112.56(19) . . ?
C33 O331 C332 118.8(3) . . ?
O331 C332 C333 108.1(3) . . ?
O331 C332 H33A 110.1 . . ?
C333 C332 H33A 110.1 . . ?
O331 C332 H33B 110.1 . . ?
C333 C332 H33B 110.1 . . ?
H33A C332 H33B 108.4 . . ?
C332 C333 H33C 109.5 . . ?
C332 C333 H33D 109.5 . . ?
H33C C333 H33D 109.5 . . ?
C332 C333 H33E 109.5 . . ?
H33C C333 H33E 109.5 . . ?
H33D C333 H33E 109.5 . . ?
N42 C421 H42D 109.5 . . ?
N42 C421 H42E 109.5 . . ?
H42D C421 H42E 109.5 . . ?
N42 C421 H42F 109.5 . . ?
H42D C421 H42F 109.5 . . ?
H42E C421 H42F 109.5 . . ?
N42 C422 H42A 109.5 . . ?
N42 C422 H42B 109.5 . . ?
H42A C422 H42B 109.5 . . ?
N42 C422 H42C 109.5 . . ?
H42A C422 H42C 109.5 . . ?
H42B C422 H42C 109.5 . . ?
O1S C1S H1S1 109.5 . . ?
O1S C1S H1S2 109.5 . . ?
H1S1 C1S H1S2 109.5 . . ?
O1S C1S H1S3 109.5 . . ?
H1S1 C1S H1S3 109.5 . . ?
H1S2 C1S H1S3 109.5 . . ?
C1S O1S H1S 109.5 . . ?
C2S O2S H2S 109.5 . . ?
O2S C2S H2S1 109.5 . . ?
O2S C2S H2S2 109.5 . . ?
H2S1 C2S H2S2 109.5 . . ?
O2S C2S H2S3 109.5 . . ?
H2S1 C2S H2S3 109.5 . . ?
H2S2 C2S H2S3 109.5 . . ?
C3S O3S H3S 109.5 . . ?
O3S C3S H3S1 109(2) . . ?
O3S C3S H3S2 112(3) . . ?
H3S1 C3S H3S2 101(3) . . ?
O3S C3S H3S3 119(3) . . ?
H3S1 C3S H3S3 105(3) . . ?
H3S2 C3S H3S3 109(3) . . ?

loop_
_geom_bond_atom_site_label_1
_geom_bond_atom_site_label_2
_geom_bond_distance
_geom_bond_site_symmetry_2
_geom_bond_publ_flag
Ni1 N19 1.989(2) . ?
Ni1 O11 2.0030(19) . ?
Ni1 N1 2.105(2) . ?
Ni1 N4 2.109(3) . ?
Ni1 N22 2.117(3) . ?
Ni1 O1 2.178(2) . ?
Ni2 O11 1.9833(18) . ?
Ni2 N39 1.986(2) . ?
Ni2 O31 1.9943(19) . ?
Ni2 N1 2.108(3) . ?
Ni2 N42 2.160(2) . ?
Ni2 O131 2.473(2) . ?
N1 N2 1.176(3) . ?
N2 N3 1.151(4) . ?
N4 N5 1.179(4) . ?
N5 N6 1.157(4) . ?
O1 H1 0.832(18) . ?
O1 H2 0.845(19) . ?
O11 C12 1.317(3) . ?
C12 C17 1.406(4) . ?
C12 C13 1.410(4) . ?
C13 C14 1.378(4) . ?
C13 O131 1.386(3) . ?
C14 C15 1.396(5) . ?
C14 H14 0.9300 . ?
C15 C16 1.352(5) . ?
C15 H15 0.9300 . ?
C16 C17 1.407(4) . ?
C16 H16 0.9300 . ?
C17 C18 1.454(4) . ?
C18 N19 1.277(4) . ?
C18 H18 0.9300 . ?
N19 C20 1.461(4) . ?
C20 C21 1.408(6) . ?
C20 H20A 0.9700 . ?
C20 H20B 0.9700 . ?
C21 N22 1.458(5) . ?
C21 H21A 0.9700 . ?
C21 H21B 0.9700 . ?
N22 C221 1.446(5) . ?
N22 C222 1.475(5) . ?
O131 C132 1.440(4) . ?
C132 C133 1.399(5) . ?
C132 H13A 0.9700 . ?
C132 H13B 0.9700 . ?
C133 H13C 0.9600 . ?
C133 H13D 0.9600 . ?
C133 H13E 0.9600 . ?
C221 H22A 0.9600 . ?
C221 H22B 0.9600 . ?
C221 H22C 0.9600 . ?
C222 H22D 0.9600 . ?
C222 H22E 0.9600 . ?
C222 H22F 0.9600 . ?
O31 C32 1.302(3) . ?
C32 C37 1.410(4) . ?
C32 C33 1.422(4) . ?
C33 O331 1.370(4) . ?
C33 C34 1.378(4) . ?
C34 C35 1.401(5) . ?
C34 H34 0.9300 . ?
C35 C36 1.344(5) . ?
C35 H35 0.9300 . ?
C36 C37 1.411(4) . ?
C36 H36 0.9300 . ?
C37 C38 1.436(4) . ?
C38 N39 1.286(4) . ?
C38 H38 0.9300 . ?
N39 C40 1.469(4) . ?
C40 C41 1.517(5) . ?
C40 H40A 0.9700 . ?
C40 H40B 0.9700 . ?
C41 N42 1.473(4) . ?
C41 H41A 0.9700 . ?
C41 H41B 0.9700 . ?
N42 C422 1.476(4) . ?
N42 C421 1.482(4) . ?
O331 C332 1.415(4) . ?
C332 C333 1.488(5) . ?
C332 H33A 0.9700 . ?
C332 H33B 0.9700 . ?
C333 H33C 0.9600 . ?
C333 H33D 0.9600 . ?
C333 H33E 0.9600 . ?
C421 H42D 0.9600 . ?
C421 H42E 0.9600 . ?
C421 H42F 0.9600 . ?
C422 H42A 0.9600 . ?
C422 H42B 0.9600 . ?
C422 H42C 0.9600 . ?
C1S O1S 1.229(14) . ?
C1S H1S1 0.9600 . ?
C1S H1S2 0.9600 . ?
C1S H1S3 0.9600 . ?
O1S H1S 0.8200 . ?
O2S C2S 1.39(3) . ?
O2S H2S 0.8200 . ?
C2S H2S1 0.9600 . ?
C2S H2S2 0.9600 . ?
C2S H2S3 0.9600 . ?
O3S C3S 1.29(3) . ?
O3S H3S 0.8200 . ?
C3S H3S1 1.04(3) . ?
C3S H3S2 1.00(3) . ?
C3S H3S3 0.93(3) . ?

loop_
_geom_hbond_atom_site_label_D
_geom_hbond_atom_site_label_H
_geom_hbond_atom_site_label_A
_geom_hbond_distance_DH
_geom_hbond_distance_HA
_geom_hbond_distance_DA
_geom_hbond_angle_DHA
_geom_hbond_site_symmetry_A
C222 H22E N4 0.96 2.35 3.047(6) 128.7 .
C41 H41A O1S 0.97 2.63 3.193(10) 117.0 3_566
C421 H42E O131 0.96 2.56 3.226(4) 126.7 .
C422 H42A N4 0.96 2.44 3.356(5) 158.9 .
O1S H1S N6 0.82 2.18 2.998(10) 171.5 .
O2S H2S N6 0.82 1.99 2.684(14) 142.5 .
O3S H3S N6 0.82 2.29 3.110(19) 178.9 .
O1 H1 N3 0.832(18) 2.33(3) 3.105(4) 155(5) 2_545
O1 H2 O31 0.845(19) 1.91(2) 2.720(3) 160(5) .
C3S H3S2 N3 1.00(3) 2.469(5) 3.28(3) 137.1(18) 1_545
